data_2013222
loop_
_publ_author_name
'Clarke, Rachael'
'Latham, Kay'
'Rix, Colin'
'White, Jonathan'

_publ_section_title
;
 Two polymorphs of
 bis(1,10-phenanthroline-\k^2^<i>N</i>,<i>N</i>')copper(I) iodide
;
_journal_issue 1
_journal_name_full 'Acta Crystallographica Section C'
_journal_page_first m7
_journal_page_last m9
_journal_paper_doi 10.1107/S0108270102020590
_journal_volume 59
_journal_year 2003
_chemical_formula_iupac '[Cu (C12 H8 N2)2] I'
_chemical_formula_moiety 'C24 H16 Cu N4 + , I -'
_chemical_formula_sum 'C24 H16 Cu I N4'
_chemical_formula_weight 550.85
_chemical_melting_point 'decomposition, greater than 373K'
_chemical_name_systematic
;
bis(1,10-phenanthroline-\k^2^N,N')copper(I) iodide
;
_space_group_IT_number 68
_symmetry_cell_setting orthorhombic
_symmetry_space_group_name_Hall '-C 2a 2ac'
_symmetry_space_group_name_H-M 'C c c a :2'
_atom_sites_solution_hydrogens geom
_atom_sites_solution_primary direct
_atom_sites_solution_secondary difmap
_audit_creation_method SHELXL97
_cell_angle_alpha 90
_cell_angle_beta 90
_cell_angle_gamma 90
_cell_formula_units_Z 16
_cell_length_a 16.2547(7)
_cell_length_b 29.4171(13)
_cell_length_c 18.1262(8)
_cell_measurement_reflns_used 1677
_cell_measurement_temperature 293(2)
_cell_measurement_theta_max 28.79
_cell_measurement_theta_min 1.38
_cell_volume 8667.3(7)
_computing_cell_refinement SMART
_computing_data_collection 'SMART (Siemens, 1995)'
_computing_data_reduction 'SAINT (Siemens, 1995)'
_computing_molecular_graphics 'SHELXTL and ZORTEP (Zsolnai, 1994)'
_computing_publication_material SHELXTL
_computing_structure_refinement 'SHELXL97 (Sheldrick, 1997)'
_computing_structure_solution 'SHELXTL (Bruker, 2001)'
_diffrn_ambient_temperature 293(2)
_diffrn_measured_fraction_theta_full 0.958
_diffrn_measured_fraction_theta_max 0.958
_diffrn_measurement_device_type 'Bruker CCD area-detector'
_diffrn_measurement_method '\f and \w'
_diffrn_radiation_monochromator graphite
_diffrn_radiation_source 'fine-focus sealed tube'
_diffrn_radiation_type MoK\a
_diffrn_radiation_wavelength 0.71073
_diffrn_reflns_av_R_equivalents 0.030
_diffrn_reflns_av_sigmaI/netI 0.021
_diffrn_reflns_limit_h_max 21
_diffrn_reflns_limit_h_min -22
_diffrn_reflns_limit_k_max 39
_diffrn_reflns_limit_k_min -38
_diffrn_reflns_limit_l_max 23
_diffrn_reflns_limit_l_min -23
_diffrn_reflns_number 49326
_diffrn_reflns_theta_full 28.79
_diffrn_reflns_theta_max 28.79
_diffrn_reflns_theta_min 1.38
_diffrn_standards_decay_% 0
_diffrn_standards_interval_time 0
_diffrn_standards_number 0
_exptl_absorpt_coefficient_mu 2.450
_exptl_absorpt_correction_T_max 0.484
_exptl_absorpt_correction_T_min 0.375
_exptl_absorpt_correction_type empirical
_exptl_absorpt_process_details '(SADABS; Sheldrick, 1996)'
_exptl_crystal_colour 'dark purple'
_exptl_crystal_density_diffrn 1.689
_exptl_crystal_density_meas ?
_exptl_crystal_density_method 'not measured'
_exptl_crystal_description bladed
_exptl_crystal_F_000 4320
_exptl_crystal_size_max 0.4
_exptl_crystal_size_mid 0.3
_exptl_crystal_size_min 0.3
_refine_diff_density_max 0.37
_refine_diff_density_min -0.25
_refine_ls_extinction_coef 0.000000(10)
_refine_ls_extinction_expression Fc^*^=kFc[1+0.001xFc^2^\l^3^/sin(2\q)]^-1/4^
_refine_ls_extinction_method 'SHELXL97 (Sheldrick, 1997)'
_refine_ls_goodness_of_fit_ref 0.980
_refine_ls_hydrogen_treatment constr
_refine_ls_matrix_type full
_refine_ls_number_parameters 274
_refine_ls_number_reflns 5435
_refine_ls_number_restraints 0
_refine_ls_restrained_S_all 0.980
_refine_ls_R_factor_all 0.078
_refine_ls_R_factor_gt 0.035
_refine_ls_shift/su_max <0.001
_refine_ls_shift/su_mean 0.000
_refine_ls_structure_factor_coef Fsqd
_refine_ls_weighting_details 'calc w = 1/[s^2^(Fo^2^)+(0.0406P)^2^+6.4435P] where P=(Fo^2^+2Fc^2^)/3'
_refine_ls_weighting_scheme calc
_refine_ls_wR_factor_gt 0.088
_refine_ls_wR_factor_ref 0.107
_reflns_number_gt 2945
_reflns_number_total 5435
_reflns_threshold_expression I>2\s(I)
_cod_data_source_file ta1392.cif
_cod_data_source_block Ib
_cod_depositor_comments
;
The following automatic conversions were performed:

'_exptl_crystal_density_meas' value 'not measured' was changed to '?'
- the value is perceived as not measured.

Automatic conversion script
Id: cif_fix_values 3008 2015-01-20 13:52:24Z robertas 
;
_cod_original_sg_symbol_Hall '-C 2b 2bc'
_cod_original_sg_symbol_H-M 'C c c a'
_cod_database_code 2013222
_cod_database_fobs_code 2013222

loop_
_symmetry_equiv_pos_as_xyz
'x, y, z'
'-x+1/2, -y, z'
'x+1/2, -y, -z+1/2'
'-x, y, -z+1/2'
'x+1/2, y+1/2, z'
'-x+1, -y+1/2, z'
'x+1, -y+1/2, -z+1/2'
'-x+1/2, y+1/2, -z+1/2'
'-x, -y, -z'
'x-1/2, y, -z'
'-x-1/2, y, z-1/2'
'x, -y, z-1/2'
'-x+1/2, -y+1/2, -z'
'x, y+1/2, -z'
'-x, y+1/2, z-1/2'
'x+1/2, -y+1/2, z-1/2'

loop_
_atom_site_label
_atom_site_fract_x
_atom_site_fract_y
_atom_site_fract_z
_atom_site_U_iso_or_equiv
_atom_site_adp_type
_atom_site_calc_flag
_atom_site_refinement_flags
_atom_site_occupancy
_atom_site_disorder_assembly
_atom_site_disorder_group
_atom_site_type_symbol
C2' 0.8378(2) 0.68781(13) 0.3827(2) 0.1028(12) Uani d . 1 . . C
H2' 0.8881 0.6800 0.3617 0.123 Uiso calc R 1 . . H
C2 1.0079(2) 0.64030(11) 0.63142(19) 0.0892(10) Uani d . 1 . . C
H2 0.9726 0.6616 0.6524 0.107 Uiso calc R 1 . . H
C3' 0.7866(3) 0.71731(15) 0.3446(2) 0.1012(15) Uani d . 1 . . C
H3' 0.8028 0.7289 0.2992 0.145 Uiso calc R 1 . . H
C3 1.0822(3) 0.63158(12) 0.6667(2) 0.0977(11) Uani d . 1 . . C
H3 1.0953 0.6464 0.7104 0.117 Uiso calc R 1 . . H
C4 1.1356(2) 0.60112(13) 0.6366(2) 0.0910(10) Uani d . 1 . . C
H4 1.1853 0.5949 0.6599 0.109 Uiso calc R 1 . . H
C4' 0.7132(2) 0.72909(13) 0.3736(2) 0.1043(12) Uani d . 1 . . C
H4' 0.6786 0.7487 0.3481 0.125 Uiso calc R 1 . . H
C5' 0.6893(2) 0.71162(11) 0.44248(19) 0.0808(9) Uani d . 1 . . C
C5 1.11512(18) 0.57918(10) 0.57027(17) 0.0705(8) Uani d . 1 . . C
C6 1.1671(2) 0.54766(12) 0.5334(2) 0.0942(11) Uani d . 1 . . C
H6 1.2183 0.5408 0.5535 0.113 Uiso calc R 1 . . H
C6' 0.6138(2) 0.72202(14) 0.4782(3) 0.1050(12) Uani d . 1 . . C
H6' 0.5773 0.7420 0.4556 0.126 Uiso calc R 1 . . H
C7' 0.5938(2) 0.70387(14) 0.5435(2) 0.1035(12) Uani d . 1 . . C
H7' 0.5444 0.7121 0.5658 0.124 Uiso calc R 1 . . H
C7 1.1442(2) 0.52766(13) 0.4707(2) 0.0923(10) Uani d . 1 . . C
H7 1.1805 0.5079 0.4472 0.111 Uiso calc R 1 . . H
C8 1.06547(17) 0.53581(10) 0.43879(16) 0.0694(8) Uani d . 1 . . C
C8' 0.64659(19) 0.67213(11) 0.57956(19) 0.0794(9) Uani d . 1 . . C
C9' 0.6288(2) 0.65142(13) 0.6469(2) 0.0985(11) Uani d . 1 . . C
H9' 0.5802 0.6584 0.6715 0.118 Uiso calc R 1 . . H
C9 1.0373(2) 0.51483(12) 0.37360(19) 0.0895(10) Uani d . 1 . . C
H9 1.0708 0.4945 0.3483 0.107 Uiso calc R 1 . . H
C10' 0.6823(3) 0.62118(12) 0.6764(2) 0.1052(12) Uani d . 1 . . C
H10' 0.6707 0.6072 0.7212 0.126 Uiso calc R 1 . . H
C10 0.9609(2) 0.52460(14) 0.34801(19) 0.0969(11) Uani d . 1 . . C
H10 0.9416 0.5112 0.3049 0.116 Uiso calc R 1 . . H
C11 0.91194(18) 0.55465(12) 0.38667(18) 0.0904(10) Uani d . 1 . . C
H11 0.8596 0.5608 0.3684 0.108 Uiso calc R 1 . . H
C11' 0.7553(2) 0.61113(12) 0.63876(19) 0.0927(11) Uani d . 1 . . C
H11' 0.7915 0.5903 0.6596 0.111 Uiso calc R 1 . . H
C12 1.01227(16) 0.56637(10) 0.47381(17) 0.0602(7) Uani d . 1 . . C
C12' 0.74379(17) 0.68126(10) 0.47703(19) 0.0674(8) Uani d . 1 . . C
C13 1.03782(17) 0.58919(9) 0.53950(15) 0.0610(7) Uani d . 1 . . C
C13' 0.72166(18) 0.66072(10) 0.54574(17) 0.0663(7) Uani d . 1 . . C
N1' 0.81822(14) 0.67013(9) 0.44814(14) 0.0769(7) Uani d . 1 . . N
N1 0.98474(14) 0.62001(8) 0.56971(13) 0.0702(6) Uani d . 1 . . N
N2' 0.77507(15) 0.62990(8) 0.57505(14) 0.0730(7) Uani d . 1 . . N
N2 0.93517(13) 0.57531(8) 0.44844(13) 0.0710(6) Uani d . 1 . . N
Cu 0.87799(2) 0.623557(13) 0.51168(2) 0.08789(18) Uani d . 1 . . Cu
I1 0.7500 0.5000 0.750599(14) 0.07188(12) Uani d S 1 . . I
I2 1.0000 0.7500 0.7500 0.07215(14) Uani d S 1 . . I
I3 1.0000 0.7500 0.2500 0.07597(15) Uani d S 1 . . I

loop_
_atom_site_aniso_label
_atom_site_aniso_U_11
_atom_site_aniso_U_22
_atom_site_aniso_U_33
_atom_site_aniso_U_12
_atom_site_aniso_U_13
_atom_site_aniso_U_23
C2' 0.076(2) 0.143(3) 0.090(3) -0.001(2) 0.005(2) 0.032(2)
C2 0.105(3) 0.082(2) 0.081(2) 0.015(2) -0.008(2) -0.0162(19)
C3' 0.093(3) 0.168(4) 0.103(3) -0.006(3) -0.011(2) 0.065(3)
C3 0.114(3) 0.101(3) 0.078(2) 0.002(2) -0.021(2) -0.016(2)
C4 0.086(2) 0.103(3) 0.085(2) 0.006(2) -0.0251(19) 0.003(2)
C4' 0.091(3) 0.117(3) 0.105(3) 0.003(2) -0.030(2) 0.039(2)
C5' 0.072(2) 0.080(2) 0.090(2) 0.0082(17) -0.0180(18) 0.0098(18)
C5 0.0677(18) 0.0737(19) 0.0702(19) 0.0059(16) -0.0116(16) 0.0059(15)
C6 0.069(2) 0.115(3) 0.099(3) 0.029(2) -0.015(2) -0.008(2)
C6' 0.084(3) 0.110(3) 0.121(3) 0.037(2) -0.020(3) 0.002(3)
C7' 0.076(2) 0.122(3) 0.113(3) 0.031(2) 0.005(2) -0.007(3)
C7 0.070(2) 0.108(3) 0.099(3) 0.0293(19) 0.005(2) -0.016(2)
C8 0.0581(16) 0.081(2) 0.0691(19) 0.0048(15) 0.0121(15) -0.0037(16)
C8' 0.072(2) 0.084(2) 0.082(2) 0.0139(17) 0.0086(17) -0.0091(18)
C9' 0.094(3) 0.109(3) 0.092(3) 0.020(2) 0.028(2) -0.012(2)
C9 0.082(2) 0.110(3) 0.076(2) 0.000(2) 0.0244(19) -0.025(2)
C10' 0.130(3) 0.103(3) 0.083(2) 0.013(2) 0.034(2) 0.009(2)
C10 0.066(2) 0.151(3) 0.074(2) -0.012(2) 0.0085(18) -0.036(2)
C11 0.0547(18) 0.142(3) 0.075(2) -0.0002(18) 0.0031(16) -0.021(2)
C11' 0.111(3) 0.087(2) 0.080(2) 0.027(2) 0.018(2) 0.0110(19)
C12 0.0529(15) 0.0701(18) 0.0577(17) 0.0013(13) 0.0071(13) 0.0047(15)
C12' 0.0593(17) 0.073(2) 0.0700(19) 0.0035(14) -0.0112(16) -0.0007(17)
C13 0.0641(16) 0.0584(16) 0.0606(18) 0.0033(13) 0.0009(14) 0.0066(14)
C13' 0.0649(17) 0.0668(18) 0.0672(19) 0.0066(15) -0.0006(15) -0.0079(15)
N1' 0.0633(15) 0.0945(19) 0.0728(16) 0.0059(13) 0.0024(13) 0.0128(14)
N1 0.0760(15) 0.0680(15) 0.0668(16) 0.0134(12) -0.0044(12) -0.0055(13)
N2' 0.0774(16) 0.0730(17) 0.0687(16) 0.0165(13) 0.0079(13) 0.0049(13)
N2 0.0574(14) 0.0927(18) 0.0630(15) 0.0047(13) 0.0020(12) -0.0056(13)
Cu 0.0715(3) 0.1059(4) 0.0863(3) 0.0307(2) 0.0031(2) 0.0017(2)
I1 0.06453(19) 0.0843(2) 0.0668(2) 0.00965(13) 0.000 0.000
I2 0.0823(3) 0.0617(2) 0.0724(3) 0.000 0.000 0.000
I3 0.0531(2) 0.1079(3) 0.0670(3) 0.000 0.000 0.000

loop_
_atom_type_symbol
_atom_type_description
_atom_type_scat_dispersion_real
_atom_type_scat_dispersion_imag
_atom_type_scat_source
C C 0.0033 0.0016 'International Tables Vol C Tables 4.2.6.8 and 6.1.1.4'
H H 0.0000 0.0000 'International Tables Vol C Tables 4.2.6.8 and 6.1.1.4'
N N 0.0061 0.0033 'International Tables Vol C Tables 4.2.6.8 and 6.1.1.4'
Cu Cu 0.3201 1.2651 'International Tables Vol C Tables 4.2.6.8 and 6.1.1.4'
I I -0.4742 1.8119 'International Tables Vol C Tables 4.2.6.8 and 6.1.1.4'

loop_
_geom_angle_atom_site_label_1
_geom_angle_atom_site_label_2
_geom_angle_atom_site_label_3
_geom_angle
_geom_angle_publ_flag
N1' C2' C3' 123.0(3) yes
N1' C2' H2' 118.5 ?
C3' C2' H2' 118.5 ?
N1 C2 C3 123.6(3) yes
N1 C2 H2 118.2 ?
C3 C2 H2 118.2 ?
C4' C3' C2' 119.8(4) ?
C4' C3' H3' 120.1 ?
C2' C3' H3' 120.1 ?
C4 C3 C2 119.5(3) ?
C4 C3 H3 120.3 ?
C2 C3 H3 120.3 ?
C3 C4 C5 119.6(3) ?
C3 C4 H4 120.2 ?
C5 C4 H4 120.2 ?
C3' C4' C5' 119.8(3) ?
C3' C4' H4' 120.1 ?
C5' C4' H4' 120.1 ?
C4' C5' C12' 117.0(3) ?
C4' C5' C6' 124.4(3) ?
C12' C5' C6' 118.5(3) ?
C13 C5 C4 117.1(3) ?
C13 C5 C6 118.8(3) ?
C4 C5 C6 124.2(3) ?
C7 C6 C5 121.5(3) ?
C7 C6 H6 119.2 ?
C5 C6 H6 119.2 ?
C7' C6' C5' 121.8(3) ?
C7' C6' H6' 119.1 ?
C5' C6' H6' 119.1 ?
C6' C7' C8' 121.3(3) ?
C6' C7' H7' 119.4 ?
C8' C7' H7' 119.4 ?
C6 C7 C8 121.5(3) ?
C6 C7 H7 119.2 ?
C8 C7 H7 119.2 ?
C12 C8 C9 117.4(3) ?
C12 C8 C7 118.6(3) ?
C9 C8 C7 124.0(3) ?
C9' C8' C13' 117.2(3) ?
C9' C8' C7' 124.2(3) ?
C13' C8' C7' 118.6(3) ?
C10' C9' C8' 119.9(3) ?
C10' C9' H9' 120.0 ?
C8' C9' H9' 120.0 ?
C10 C9 C8 119.4(3) ?
C10 C9 H9 120.3 ?
C8 C9 H9 120.3 ?
C9' C10' C11' 119.4(3) ?
C9' C10' H10' 120.3 ?
C11' C10' H10' 120.3 ?
C9 C10 C11 119.3(3) ?
C9 C10 H10 120.3 ?
C11 C10 H10 120.3 ?
N2 C11 C10 123.9(3) yes
N2 C11 H11 118.1 ?
C10 C11 H11 118.1 ?
N2' C11' C10' 122.9(3) yes
N2' C11' H11' 118.5 ?
C10' C11' H11' 118.5 ?
N2 C12 C8 122.7(3) yes
N2 C12 C13 117.3(3) yes
C8 C12 C13 120.0(2) ?
N1' C12' C5' 122.8(3) yes
N1' C12' C13' 117.2(3) yes
C5' C12' C13' 119.9(3) ?
N1 C13 C5 123.0(3) yes
N1 C13 C12 117.5(2) yes
C5 C13 C12 119.5(3) ?
N2' C13' C8' 122.8(3) yes
N2' C13' C12' 117.4(3) yes
C8' C13' C12' 119.8(3) ?
C2' N1' C12' 117.5(3) yes
C2' N1' Cu 130.7(2) yes
C12' N1' Cu 111.7(2) yes
C2 N1 C13 117.3(3) yes
C2 N1 Cu 131.1(2) yes
C13 N1 Cu 111.46(19) yes
C11' N2' C13' 117.7(3) yes
C11' N2' Cu 130.9(2) yes
C13' N2' Cu 111.3(2) yes
C11 N2 C12 117.3(3) yes
C11 N2 Cu 131.3(2) yes
C12 N2 Cu 111.27(19) yes
N1 Cu N1' 137.28(10) yes
N1 Cu N2' 114.46(10) yes
N1' Cu N2' 82.27(10) yes
N1 Cu N2 82.33(9) yes
N1' Cu N2 111.48(11) yes
N2' Cu N2 138.73(10) yes

loop_
_geom_bond_atom_site_label_1
_geom_bond_atom_site_label_2
_geom_bond_site_symmetry_2
_geom_bond_distance
_geom_bond_publ_flag
C2' N1' . 1.333(4) yes
C2' C3' . 1.387(5) ?
C2' H2' . 0.9300 ?
C2 N1 . 1.323(4) yes
C2 C3 . 1.390(4) ?
C2 H2 . 0.9300 ?
C3' C4' . 1.348(5) ?
C3' H3' . 0.9300 ?
C3 C4 . 1.361(5) ?
C3 H3 . 0.9300 ?
C4 C5 . 1.405(4) ?
C4 H4 . 0.9300 ?
C4' C5' . 1.405(5) ?
C4' H4' . 0.9300 ?
C5' C12' . 1.405(4) ?
C5' C6' . 1.421(5) ?
C5 C13 . 1.406(4) ?
C5 C6 . 1.421(4) ?
C6 C7 . 1.333(5) ?
C6 H6 . 0.9300 ?
C6' C7' . 1.338(5) ?
C6' H6' . 0.9300 ?
C7' C8' . 1.427(5) ?
C7' H7' . 0.9300 ?
C7 C8 . 1.425(4) ?
C7 H7 . 0.9300 ?
C8 C12 . 1.400(4) ?
C8 C9 . 1.410(4) ?
C8' C9' . 1.394(5) ?
C8' C13' . 1.406(4) ?
C9' C10' . 1.355(5) ?
C9' H9' . 0.9300 ?
C9 C10 . 1.357(5) ?
C9 H9 . 0.9300 ?
C10' C11' . 1.400(4) ?
C10' H10' . 0.9300 ?
C10 C11 . 1.380(4) ?
C10 H10 . 0.9300 ?
C11 N2 . 1.329(4) yes
C11 H11 . 0.9300 ?
C11' N2' . 1.320(4) yes
C11' H11' . 0.9300 ?
C12 N2 . 1.361(3) yes
C12 C13 . 1.428(4) ?
C12' N1' . 1.358(3) yes
C12' C13' . 1.430(4) ?
C13 N1 . 1.366(3) yes
C13' N2' . 1.363(3) yes
N1' Cu . 2.037(2) yes
N1 Cu . 2.032(2) yes
N2' Cu . 2.038(2) yes
N2 Cu . 2.048(2) yes

loop_
_geom_torsion_atom_site_label_1
_geom_torsion_atom_site_label_2
_geom_torsion_atom_site_label_3
_geom_torsion_atom_site_label_4
_geom_torsion
N1' C2' C3' C4' -0.2(7)
N1 C2 C3 C4 1.0(6)
C2 C3 C4 C5 0.4(6)
C2' C3' C4' C5' 0.4(6)
C3' C4' C5' C12' -1.6(6)
C3' C4' C5' C6' 179.6(4)
C3 C4 C5 C13 -2.0(5)
C3 C4 C5 C6 178.5(3)
C13 C5 C6 C7 0.1(5)
C4 C5 C6 C7 179.6(4)
C4' C5' C6' C7' 179.1(4)
C12' C5' C6' C7' 0.2(6)
C5' C6' C7' C8' -1.6(7)
C5 C6 C7 C8 -2.0(6)
C6 C7 C8 C12 1.4(5)
C6 C7 C8 C9 -178.5(4)
C6' C7' C8' C9' -178.9(4)
C6' C7' C8' C13' 1.2(6)
C13' C8' C9' C10' -1.0(5)
C7' C8' C9' C10' 179.1(4)
C12 C8 C9 C10 -0.5(5)
C7 C8 C9 C10 179.4(3)
C8' C9' C10' C11' 0.1(6)
C8 C9 C10 C11 -0.5(6)
C9 C10 C11 N2 0.3(6)
C9' C10' C11' N2' 0.0(6)
C9 C8 C12 N2 1.7(4)
C7 C8 C12 N2 -178.2(3)
C9 C8 C12 C13 -179.1(3)
C7 C8 C12 C13 1.0(4)
C4' C5' C12' N1' 2.8(5)
C6' C5' C12' N1' -178.3(3)
C4' C5' C12' C13' -177.3(3)
C6' C5' C12' C13' 1.6(5)
C4 C5 C13 N1 2.5(4)
C6 C5 C13 N1 -178.0(3)
C4 C5 C13 C12 -177.3(3)
C6 C5 C13 C12 2.2(4)
N2 C12 C13 N1 -3.4(4)
C8 C12 C13 N1 177.4(2)
N2 C12 C13 C5 176.4(3)
C8 C12 C13 C5 -2.8(4)
C9' C8' C13' N2' 1.8(5)
C7' C8' C13' N2' -178.3(3)
C9' C8' C13' C12' -179.3(3)
C7' C8' C13' C12' 0.7(5)
N1' C12' C13' N2' -3.2(4)
C5' C12' C13' N2' 177.0(3)
N1' C12' C13' C8' 177.8(3)
C5' C12' C13' C8' -2.0(5)
C3' C2' N1' C12' 1.3(5)
C3' C2' N1' Cu 175.5(3)
C5' C12' N1' C2' -2.7(5)
C13' C12' N1' C2' 177.5(3)
C5' C12' N1' Cu -178.0(2)
C13' C12' N1' Cu 2.2(3)
C3 C2 N1 C13 -0.6(5)
C3 C2 N1 Cu 175.5(3)
C5 C13 N1 C2 -1.2(4)
C12 C13 N1 C2 178.5(3)
C5 C13 N1 Cu -178.0(2)
C12 C13 N1 Cu 1.8(3)
C10' C11' N2' C13' 0.7(5)
C10' C11' N2' Cu 177.0(3)
C8' C13' N2' C11' -1.6(5)
C12' C13' N2' C11' 179.4(3)
C8' C13' N2' Cu -178.6(2)
C12' C13' N2' Cu 2.4(3)
C10 C11 N2 C12 0.9(5)
C10 C11 N2 Cu 175.6(3)
C8 C12 N2 C11 -1.9(4)
C13 C12 N2 C11 178.9(3)
C8 C12 N2 Cu -177.7(2)
C13 C12 N2 Cu 3.1(3)
C2 N1 Cu N1' 70.2(3)
C13 N1 Cu N1' -113.5(2)
C2 N1 Cu N2' -35.7(3)
C13 N1 Cu N2' 140.49(19)
C2 N1 Cu N2 -176.3(3)
C13 N1 Cu N2 -0.04(19)
C2' N1' Cu N1 66.9(4)
C12' N1' Cu N1 -118.7(2)
C2' N1' Cu N2' -175.2(3)
C12' N1' Cu N2' -0.7(2)
C2' N1' Cu N2 -35.6(3)
C12' N1' Cu N2 138.9(2)
C11' N2' Cu N1 -38.6(3)
C13' N2' Cu N1 137.9(2)
C11' N2' Cu N1' -177.4(3)
C13' N2' Cu N1' -0.9(2)
C11' N2' Cu N2 68.6(4)
C13' N2' Cu N2 -114.9(2)
C11 N2 Cu N1 -176.7(3)
C12 N2 Cu N1 -1.68(19)
C11 N2 Cu N1' -38.6(3)
C12 N2 Cu N1' 136.4(2)
C11 N2 Cu N2' 64.6(3)
C12 N2 Cu N2' -120.4(2)
